data_1545223
loop_
_publ_author_name
'Wang, Gaonan'
'You, Xu'
'Gan, Yi'
'Liu, Yuanhong'

_publ_section_title
;
 Synthesis of \d- and \a-Carbolines via Nickel-Catalyzed [2 + 2 + 2]
 Cycloaddition of Functionalized Alkyne-Nitriles with Alkynes.
;
_journal_issue 1
_journal_name_full 'Organic letters'
_journal_page_first 110
_journal_page_last 113
_journal_paper_doi 10.1021/acs.orglett.6b03385
_journal_volume 19
_journal_year 2017
_chemical_formula_sum 'C32 H30 N2 O2 S'
_chemical_formula_weight 506.64
_chemical_name_systematic
; 
 ? 
;
_space_group_crystal_system monoclinic
_space_group_IT_number 14
_space_group_name_Hall '-P 2yn'
_space_group_name_H-M_alt 'P 1 21/n 1'
_symmetry_space_group_name_Hall '-P 2yn'
_symmetry_space_group_name_H-M 'P 1 21/n 1'
_atom_sites_solution_hydrogens mixed
_audit_creation_method SHELXL-2013
_cell_angle_alpha 90
_cell_angle_beta 97.907(3)
_cell_angle_gamma 90
_cell_formula_units_Z 4
_cell_length_a 9.8491(12)
_cell_length_b 12.1471(14)
_cell_length_c 23.294(3)
_cell_measurement_reflns_used 2832
_cell_measurement_temperature 293(2)
_cell_measurement_theta_max 40.914
_cell_measurement_theta_min 4.752
_cell_volume 2760.4(6)
_computing_cell_refinement 'Bruker SMART'
_computing_data_collection 'Bruker SMART'
_computing_data_reduction 'Bruker SHELXTL'
_computing_molecular_graphics 'Bruker SHELXTL'
_computing_publication_material 'Bruker SHELXTL'
_computing_structure_refinement 'SHELXL-2013 (Sheldrick, 2013)'
_computing_structure_solution 'Bruker SHELXTL'
_diffrn_ambient_temperature 293(2)
_diffrn_measured_fraction_theta_full 0.998
_diffrn_measured_fraction_theta_max 0.998
_diffrn_measurement_device_type 'CCD area detector'
_diffrn_measurement_method 'phi and omega scans'
_diffrn_radiation_type MoK\a
_diffrn_radiation_wavelength 0.71073
_diffrn_reflns_av_R_equivalents 0.0603
_diffrn_reflns_av_unetI/netI 0.0560
_diffrn_reflns_Laue_measured_fraction_full 0.998
_diffrn_reflns_Laue_measured_fraction_max 0.998
_diffrn_reflns_limit_h_max 11
_diffrn_reflns_limit_h_min -11
_diffrn_reflns_limit_k_max 14
_diffrn_reflns_limit_k_min -12
_diffrn_reflns_limit_l_max 28
_diffrn_reflns_limit_l_min -25
_diffrn_reflns_number 15520
_diffrn_reflns_point_group_measured_fraction_full 0.998
_diffrn_reflns_point_group_measured_fraction_max 0.998
_diffrn_reflns_theta_full 25.242
_diffrn_reflns_theta_max 25.500
_diffrn_reflns_theta_min 1.765
_exptl_absorpt_coefficient_mu 0.148
_exptl_absorpt_correction_T_max 0.7456
_exptl_absorpt_correction_T_min 0.6449
_exptl_absorpt_correction_type multi-scan
_exptl_absorpt_process_details sadabs
_exptl_crystal_colour colorless
_exptl_crystal_density_diffrn 1.219
_exptl_crystal_description prismatic
_exptl_crystal_F_000 1072
_exptl_crystal_size_max 0.220
_exptl_crystal_size_mid 0.170
_exptl_crystal_size_min 0.140
_refine_diff_density_max 0.486
_refine_diff_density_min -0.420
_refine_diff_density_rms 0.073
_refine_ls_extinction_expression Fc^*^=kFc[1+0.001xFc^2^\l^3^/sin(2\q)]^-1/4^
_refine_ls_extinction_method SHELXL
_refine_ls_goodness_of_fit_ref 1.034
_refine_ls_hydrogen_treatment constr
_refine_ls_matrix_type full
_refine_ls_number_parameters 357
_refine_ls_number_reflns 5119
_refine_ls_number_restraints 50
_refine_ls_restrained_S_all 1.041
_refine_ls_R_factor_all 0.0959
_refine_ls_R_factor_gt 0.0692
_refine_ls_shift/su_max 0.014
_refine_ls_shift/su_mean 0.000
_refine_ls_structure_factor_coef Fsqd
_refine_ls_weighting_details 'w=1/[\s^2^(Fo^2^)+(0.1049P)^2^+0.6882P] where P=(Fo^2^+2Fc^2^)/3'
_refine_ls_weighting_scheme calc
_refine_ls_wR_factor_gt 0.1760
_refine_ls_wR_factor_ref 0.1957
_reflns_Friedel_coverage 0.000
_reflns_number_gt 3630
_reflns_number_total 5119
_reflns_threshold_expression 'I > 2\s(I)'
_cod_data_source_file ol6b03385_si_002.cif
_cod_data_source_block cd16279
_cod_original_cell_volume 2760.3(6)
_cod_database_code 1545223
_shelx_space_group_comment
; 
The symmetry employed for this shelxl refinement is uniquely defined 
by the following loop, which should always be used as a source of 
symmetry information in preference to the above space-group names. 
They are only intended as comments. 
;
_shelx_estimated_absorpt_t_min 0.968
_shelx_estimated_absorpt_t_max 0.980
_shelxl_version_number 2013-4

loop_
_space_group_symop_operation_xyz
'x, y, z'
'-x+1/2, y+1/2, -z+1/2'
'-x, -y, -z'
'x-1/2, -y-1/2, z-1/2'

loop_
_atom_site_label
_atom_site_type_symbol
_atom_site_fract_x
_atom_site_fract_y
_atom_site_fract_z
_atom_site_U_iso_or_equiv
_atom_site_adp_type
_atom_site_occupancy
_atom_site_site_symmetry_order
_atom_site_calc_flag
_atom_site_refinement_flags_posn
_atom_site_refinement_flags_adp
_atom_site_refinement_flags_occupancy
_atom_site_disorder_assembly
_atom_site_disorder_group
S1 S 0.41377(7) 0.18918(6) 0.10315(3) 0.0548(3) Uani 1 1 d . . . . .
N1 N 0.4899(2) 0.10037(18) 0.15380(9) 0.0488(6) Uani 1 1 d . . . . .
N2 N 0.3860(2) -0.01658(18) 0.28238(9) 0.0531(6) Uani 1 1 d . . . . .
O1 O 0.4486(2) 0.1508(2) 0.04949(9) 0.0732(6) Uani 1 1 d . . . . .
O2 O 0.4496(2) 0.29709(17) 0.12216(9) 0.0702(6) Uani 1 1 d . . . . .
C1 C 0.4734(3) -0.0150(2) 0.13904(12) 0.0530(7) Uani 1 1 d . . . . .
C2 C 0.4985(3) -0.0689(3) 0.08944(13) 0.0674(8) Uani 1 1 d . . . . .
H2 H 0.5300 -0.0311 0.0591 0.081 Uiso 1 1 calc R U . . .
C3 C 0.4751(4) -0.1806(3) 0.08639(16) 0.0800(10) Uani 1 1 d . . . . .
H3 H 0.4898 -0.2185 0.0531 0.096 Uiso 1 1 calc R U . . .
C4 C 0.4305(4) -0.2380(3) 0.13134(17) 0.0836(11) Uani 1 1 d . . . . .
H4 H 0.4157 -0.3135 0.1279 0.100 Uiso 1 1 calc R U . . .
C5 C 0.4075(4) -0.1848(3) 0.18132(15) 0.0702(9) Uani 1 1 d . . . . .
H5 H 0.3785 -0.2233 0.2119 0.084 Uiso 1 1 calc R U . . .
C6 C 0.4290(3) -0.0722(2) 0.18459(12) 0.0516(7) Uani 1 1 d . . . . .
C7 C 0.4196(3) 0.0067(2) 0.23064(11) 0.0463(6) Uani 1 1 d . . . . .
C8 C 0.4608(2) 0.1096(2) 0.21286(11) 0.0445(6) Uani 1 1 d . . . . .
C9 C 0.4791(2) 0.1962(2) 0.25248(11) 0.0474(6) Uani 1 1 d . . . . .
C10 C 0.4451(3) 0.1733(2) 0.30807(12) 0.0527(7) Uani 1 1 d . . . . .
C11 C 0.3954(3) 0.0680(2) 0.31970(12) 0.0538(7) Uani 1 1 d . . . . .
C12 C 0.3550(4) 0.0428(3) 0.37546(13) 0.0689(9) Uani 1 1 d . . . . .
C13 C 0.3207(5) 0.0190(3) 0.42030(16) 0.0939(13) Uani 1 1 d . . . . .
C14 C 0.2757(8) -0.0127(5) 0.4754(2) 0.156(2) Uani 1 1 d . U . . .
H14A H 0.3398 -0.0652 0.4940 0.188 Uiso 0.5 1 d R U P A 1
H14B H 0.1870 -0.0465 0.4675 0.188 Uiso 0.5 1 d R U P A 1
H14C H 0.3565 -0.0239 0.5028 0.188 Uiso 0.5 1 d R U P B 2
H14D H 0.2296 -0.0822 0.4692 0.188 Uiso 0.5 1 d R U P B 2
C15 C 0.263(2) 0.0745(13) 0.5147(7) 0.161(3) Uani 0.5 1 d . U P C 1
H15A H 0.2118 0.1332 0.4935 0.194 Uiso 0.5 1 calc R U P C 1
H15B H 0.3546 0.1028 0.5275 0.194 Uiso 0.5 1 calc R U P C 1
C16 C 0.1990(12) 0.0510(8) 0.5660(4) 0.161(3) Uani 0.6 1 d . U P C 1
H16A H 0.1346 -0.0081 0.5578 0.241 Uiso 0.6 1 calc R U P C 1
H16B H 0.1521 0.1155 0.5768 0.241 Uiso 0.6 1 calc R U P C 1
H16C H 0.2680 0.0302 0.5973 0.241 Uiso 0.6 1 calc R U P C 1
C15' C 0.1876(19) 0.0573(13) 0.5010(6) 0.162(3) Uani 0.5 1 d . U P C 2
H15C H 0.1530 0.0229 0.5336 0.195 Uiso 0.5 1 calc R U P C 2
H15D H 0.1115 0.0828 0.4733 0.195 Uiso 0.5 1 calc R U P C 2
C16' C 0.284(2) 0.1439(15) 0.5189(7) 0.172(3) Uani 0.4 1 d . U P C 2
H16D H 0.3630 0.1356 0.4996 0.258 Uiso 0.4 1 calc R U P C 2
H16E H 0.3102 0.1401 0.5600 0.258 Uiso 0.4 1 calc R U P C 2
H16F H 0.2414 0.2139 0.5089 0.258 Uiso 0.4 1 calc R U P C 2
C17 C 0.4734(4) 0.2537(3) 0.35681(13) 0.0724(9) Uani 1 1 d D . . . .
H17A H 0.4043 0.2469 0.3825 0.087 Uiso 1 1 calc R U . . .
H17B H 0.4704 0.3282 0.3417 0.087 Uiso 1 1 calc R U . . .
C18 C 0.6218(6) 0.2288(4) 0.39168(18) 0.1203(18) Uani 1 1 d D . . . .
H18A H 0.6278 0.1507 0.4002 0.144 Uiso 1 1 calc R U . . .
H18B H 0.6900 0.2454 0.3666 0.144 Uiso 1 1 calc R U . . .
C19 C 0.6564(6) 0.2879(5) 0.4447(2) 0.145(2) Uani 1 1 d D . . . .
H19A H 0.6653 0.3648 0.4365 0.218 Uiso 1 1 calc R U . . .
H19B H 0.7417 0.2608 0.4646 0.218 Uiso 1 1 calc R U . . .
H19C H 0.5856 0.2779 0.4687 0.218 Uiso 1 1 calc R U . . .
C20 C 0.5394(3) 0.3048(2) 0.24051(12) 0.0532(7) Uani 1 1 d . . . . .
C21 C 0.6744(3) 0.3120(3) 0.23098(14) 0.0677(9) Uani 1 1 d . . . . .
H21 H 0.7274 0.2485 0.2316 0.081 Uiso 1 1 calc R U . . .
C22 C 0.7310(5) 0.4118(4) 0.22062(18) 0.0970(13) Uani 1 1 d . . . . .
H22 H 0.8224 0.4161 0.2148 0.116 Uiso 1 1 calc R U . . .
C23 C 0.6524(7) 0.5059(4) 0.2189(2) 0.1123(17) Uani 1 1 d . . . . .
H23 H 0.6903 0.5734 0.2110 0.135 Uiso 1 1 calc R U . . .
C24 C 0.5191(6) 0.5004(3) 0.22882(19) 0.1023(14) Uani 1 1 d . . . . .
H24 H 0.4669 0.5642 0.2281 0.123 Uiso 1 1 calc R U . . .
C25 C 0.4620(4) 0.4007(3) 0.23978(15) 0.0730(9) Uani 1 1 d . . . . .
H25 H 0.3714 0.3973 0.2467 0.088 Uiso 1 1 calc R U . . .
C26 C 0.2386(3) 0.1691(2) 0.10502(11) 0.0501(7) Uani 1 1 d . . . . .
C27 C 0.1680(3) 0.2403(3) 0.13639(15) 0.0683(9) Uani 1 1 d . . . . .
H27 H 0.2122 0.3001 0.1557 0.082 Uiso 1 1 calc R U . . .
C28 C 0.0314(4) 0.2215(3) 0.13864(18) 0.0899(12) Uani 1 1 d . . . . .
H28 H -0.0158 0.2686 0.1604 0.108 Uiso 1 1 calc R U . . .
C29 C -0.0373(3) 0.1358(4) 0.11003(18) 0.0868(11) Uani 1 1 d . . . . .
C30 C 0.0361(4) 0.0645(3) 0.07958(17) 0.0842(11) Uani 1 1 d . . . . .
H30 H -0.0085 0.0046 0.0606 0.101 Uiso 1 1 calc R U . . .
C31 C 0.1727(3) 0.0800(3) 0.07669(15) 0.0727(9) Uani 1 1 d . . . . .
H31 H 0.2204 0.0314 0.0560 0.087 Uiso 1 1 calc R U . . .
C32 C -0.1870(4) 0.1148(5) 0.1134(3) 0.139(2) Uani 1 1 d . . . . .
H32A H -0.2058 0.1289 0.1521 0.208 Uiso 1 1 calc R U . . .
H32B H -0.2086 0.0395 0.1034 0.208 Uiso 1 1 calc R U . . .
H32C H -0.2421 0.1625 0.0868 0.208 Uiso 1 1 calc R U . . .

loop_
_atom_site_aniso_label
_atom_site_aniso_U_11
_atom_site_aniso_U_22
_atom_site_aniso_U_33
_atom_site_aniso_U_23
_atom_site_aniso_U_13
_atom_site_aniso_U_12
S1 0.0482(4) 0.0667(5) 0.0490(4) 0.0145(3) 0.0045(3) -0.0118(3)
N1 0.0415(12) 0.0567(14) 0.0486(12) 0.0054(10) 0.0074(9) -0.0065(10)
N2 0.0614(15) 0.0486(13) 0.0493(13) 0.0045(10) 0.0082(11) -0.0057(10)
O1 0.0643(13) 0.1067(18) 0.0506(12) 0.0140(11) 0.0152(10) -0.0047(12)
O2 0.0723(14) 0.0629(13) 0.0708(14) 0.0236(10) -0.0061(11) -0.0233(10)
C1 0.0436(15) 0.0598(17) 0.0552(16) 0.0010(13) 0.0054(12) -0.0061(12)
C2 0.067(2) 0.080(2) 0.0579(18) -0.0069(16) 0.0205(15) -0.0101(16)
C3 0.092(3) 0.080(3) 0.071(2) -0.0183(19) 0.0238(19) -0.0117(19)
C4 0.109(3) 0.059(2) 0.086(3) -0.0162(19) 0.024(2) -0.0124(19)
C5 0.088(2) 0.0549(19) 0.070(2) -0.0020(15) 0.0181(17) -0.0117(16)
C6 0.0482(15) 0.0537(16) 0.0534(16) 0.0000(13) 0.0085(12) -0.0067(12)
C7 0.0405(14) 0.0485(15) 0.0491(15) 0.0055(12) 0.0031(11) -0.0036(11)
C8 0.0324(13) 0.0525(15) 0.0472(14) 0.0061(12) 0.0011(10) 0.0005(10)
C9 0.0368(13) 0.0482(15) 0.0545(16) 0.0080(12) -0.0029(11) 0.0002(11)
C10 0.0550(16) 0.0518(16) 0.0491(15) 0.0038(12) -0.0001(12) 0.0024(12)
C11 0.0584(17) 0.0552(17) 0.0473(15) 0.0080(13) 0.0056(12) -0.0001(13)
C12 0.094(2) 0.061(2) 0.0523(18) 0.0014(15) 0.0123(16) -0.0020(16)
C13 0.156(4) 0.073(2) 0.059(2) 0.0045(18) 0.038(2) -0.002(2)
C14 0.266(7) 0.135(4) 0.085(3) 0.014(3) 0.083(4) 0.025(4)
C15 0.267(7) 0.138(5) 0.094(3) 0.014(3) 0.077(4) 0.032(5)
C16 0.260(7) 0.148(5) 0.092(4) 0.014(4) 0.086(5) 0.058(5)
C15' 0.265(7) 0.140(4) 0.096(4) 0.017(3) 0.078(4) 0.033(5)
C16' 0.270(8) 0.151(6) 0.107(5) 0.013(5) 0.070(5) 0.042(6)
C17 0.102(3) 0.061(2) 0.0511(18) -0.0011(14) -0.0008(16) -0.0059(17)
C18 0.175(5) 0.097(3) 0.072(3) -0.007(2) -0.042(3) 0.008(3)
C19 0.168(6) 0.141(5) 0.115(4) -0.014(3) -0.023(4) -0.007(4)
C20 0.0563(17) 0.0488(16) 0.0512(16) 0.0051(12) -0.0045(12) -0.0048(12)
C21 0.0563(19) 0.071(2) 0.072(2) 0.0029(16) -0.0036(15) -0.0170(15)
C22 0.090(3) 0.110(3) 0.089(3) 0.001(2) 0.005(2) -0.053(3)
C23 0.162(5) 0.072(3) 0.103(3) -0.001(2) 0.016(3) -0.059(3)
C24 0.162(5) 0.048(2) 0.097(3) 0.0046(19) 0.018(3) -0.004(2)
C25 0.087(2) 0.0537(19) 0.077(2) 0.0084(16) 0.0091(18) 0.0026(16)
C26 0.0451(15) 0.0571(16) 0.0465(15) 0.0040(12) 0.0005(11) -0.0055(12)
C27 0.0584(19) 0.065(2) 0.079(2) -0.0154(16) -0.0001(16) 0.0016(15)
C28 0.061(2) 0.105(3) 0.104(3) -0.032(2) 0.014(2) 0.005(2)
C29 0.0493(19) 0.114(3) 0.099(3) -0.017(2) 0.0161(18) -0.007(2)
C30 0.058(2) 0.091(3) 0.101(3) -0.026(2) 0.0057(18) -0.0230(18)
C31 0.0586(19) 0.079(2) 0.080(2) -0.0242(18) 0.0098(16) -0.0089(16)
C32 0.058(3) 0.190(6) 0.171(5) -0.052(4) 0.028(3) -0.019(3)

loop_
_atom_type_symbol
_atom_type_description
_atom_type_scat_dispersion_real
_atom_type_scat_dispersion_imag
_atom_type_scat_source
C C 0.0033 0.0016 'International Tables Vol C Tables 4.2.6.8 and 6.1.1.4'
H H 0.0000 0.0000 'International Tables Vol C Tables 4.2.6.8 and 6.1.1.4'
N N 0.0061 0.0033 'International Tables Vol C Tables 4.2.6.8 and 6.1.1.4'
O O 0.0106 0.0060 'International Tables Vol C Tables 4.2.6.8 and 6.1.1.4'
S S 0.1246 0.1234 'International Tables Vol C Tables 4.2.6.8 and 6.1.1.4'

loop_
_geom_angle_atom_site_label_1
_geom_angle_atom_site_label_2
_geom_angle_atom_site_label_3
_geom_angle
O2 S1 O1 120.05(14)
O2 S1 N1 107.75(12)
O1 S1 N1 105.44(13)
O2 S1 C26 109.04(14)
O1 S1 C26 109.55(13)
N1 S1 C26 103.74(12)
C1 N1 C8 105.7(2)
C1 N1 S1 115.24(18)
C8 N1 S1 119.06(17)
C7 N2 C11 115.0(2)
C2 C1 C6 120.9(3)
C2 C1 N1 129.2(3)
C6 C1 N1 109.9(2)
C3 C2 C1 117.6(3)
C3 C2 H2 121.2
C1 C2 H2 121.2
C2 C3 C4 121.8(3)
C2 C3 H3 119.1
C4 C3 H3 119.1
C5 C4 C3 120.7(3)
C5 C4 H4 119.6
C3 C4 H4 119.6
C4 C5 C6 118.0(3)
C4 C5 H5 121.0
C6 C5 H5 121.0
C5 C6 C1 120.9(3)
C5 C6 C7 131.9(3)
C1 C6 C7 107.1(2)
N2 C7 C8 125.5(2)
N2 C7 C6 125.6(2)
C8 C7 C6 108.8(2)
C7 C8 C9 119.7(2)
C7 C8 N1 108.5(2)
C9 C8 N1 131.5(2)
C8 C9 C10 115.7(2)
C8 C9 C20 124.3(2)
C10 C9 C20 119.9(2)
C9 C10 C11 119.2(2)
C9 C10 C17 121.7(3)
C11 C10 C17 118.7(3)
N2 C11 C10 124.5(2)
N2 C11 C12 114.8(3)
C10 C11 C12 120.8(3)
C13 C12 C11 177.9(4)
C12 C13 C14 178.6(5)
C15' C14 C13 119.5(8)
C15 C14 C13 115.6(8)
C15 C14 H14A 108.3
C13 C14 H14A 108.2
C15 C14 H14B 106.7
C13 C14 H14B 108.8
H14A C14 H14B 109.1
C15' C14 H14C 107.9
C13 C14 H14C 107.3
C15' C14 H14D 106.8
C13 C14 H14D 107.1
H14C C14 H14D 107.8
C14 C15 C16 118.0(12)
C14 C15 H15A 107.8
C16 C15 H15A 107.8
C14 C15 H15B 107.8
C16 C15 H15B 107.8
H15A C15 H15B 107.1
C15 C16 H16A 109.5
C15 C16 H16B 109.5
H16A C16 H16B 109.5
C15 C16 H16C 109.5
H16A C16 H16C 109.5
H16B C16 H16C 109.5
C14 C15' C16' 98.4(14)
C14 C15' H15C 112.1
C16' C15' H15C 112.1
C14 C15' H15D 112.1
C16' C15' H15D 112.1
H15C C15' H15D 109.7
C15' C16' H16D 109.5
C15' C16' H16E 109.5
H16D C16' H16E 109.5
C15' C16' H16F 109.5
H16D C16' H16F 109.5
H16E C16' H16F 109.5
C10 C17 C18 108.9(3)
C10 C17 H17A 109.9
C18 C17 H17A 109.9
C10 C17 H17B 109.9
C18 C17 H17B 109.9
H17A C17 H17B 108.3
C19 C18 C17 115.9(4)
C19 C18 H18A 108.3
C17 C18 H18A 108.3
C19 C18 H18B 108.3
C17 C18 H18B 108.3
H18A C18 H18B 107.4
C18 C19 H19A 109.5
C18 C19 H19B 109.5
H19A C19 H19B 109.5
C18 C19 H19C 109.5
H19A C19 H19C 109.5
H19B C19 H19C 109.5
C21 C20 C25 118.9(3)
C21 C20 C9 120.3(3)
C25 C20 C9 120.8(3)
C22 C21 C20 120.6(4)
C22 C21 H21 119.7
C20 C21 H21 119.7
C21 C22 C23 119.9(4)
C21 C22 H22 120.1
C23 C22 H22 120.1
C24 C23 C22 120.3(4)
C24 C23 H23 119.9
C22 C23 H23 119.9
C23 C24 C25 120.1(4)
C23 C24 H24 119.9
C25 C24 H24 119.9
C24 C25 C20 120.2(4)
C24 C25 H25 119.9
C20 C25 H25 119.9
C27 C26 C31 120.4(3)
C27 C26 S1 119.8(2)
C31 C26 S1 119.8(2)
C28 C27 C26 118.9(3)
C28 C27 H27 120.6
C26 C27 H27 120.6
C29 C28 C27 122.1(3)
C29 C28 H28 118.9
C27 C28 H28 118.9
C28 C29 C30 117.9(3)
C28 C29 C32 121.8(4)
C30 C29 C32 120.2(4)
C31 C30 C29 121.7(3)
C31 C30 H30 119.2
C29 C30 H30 119.2
C30 C31 C26 119.0(3)
C30 C31 H31 120.5
C26 C31 H31 120.5
C29 C32 H32A 109.5
C29 C32 H32B 109.5
H32A C32 H32B 109.5
C29 C32 H32C 109.5
H32A C32 H32C 109.5
H32B C32 H32C 109.5

loop_
_geom_bond_atom_site_label_1
_geom_bond_atom_site_label_2
_geom_bond_distance
S1 O2 1.413(2)
S1 O1 1.420(2)
S1 N1 1.695(2)
S1 C26 1.749(3)
N1 C1 1.446(4)
N1 C8 1.448(3)
N2 C7 1.324(3)
N2 C11 1.340(3)
C1 C2 1.379(4)
C1 C6 1.389(4)
C2 C3 1.377(5)
C2 H2 0.9300
C3 C4 1.379(5)
C3 H3 0.9300
C4 C5 1.377(5)
C4 H4 0.9300
C5 C6 1.385(4)
C5 H5 0.9300
C6 C7 1.450(4)
C7 C8 1.394(3)
C8 C9 1.395(4)
C9 C10 1.409(4)
C9 C20 1.489(4)
C10 C11 1.410(4)
C10 C17 1.494(4)
C11 C12 1.442(4)
C12 C13 1.177(4)
C13 C14 1.465(5)
C14 C15' 1.405(16)
C14 C15 1.416(16)
C14 H14A 0.9586
C14 H14B 0.9599
C14 H14C 0.9595
C14 H14D 0.9602
C15 C16 1.457(16)
C15 H15A 0.9700
C15 H15B 0.9700
C16 H16A 0.9600
C16 H16B 0.9600
C16 H16C 0.9600
C15' C16' 1.44(2)
C15' H15C 0.9700
C15' H15D 0.9700
C16' H16D 0.9600
C16' H16E 0.9600
C16' H16F 0.9600
C17 C18 1.601(6)
C17 H17A 0.9700
C17 H17B 0.9700
C18 C19 1.429(6)
C18 H18A 0.9700
C18 H18B 0.9700
C19 H19A 0.9600
C19 H19B 0.9600
C19 H19C 0.9600
C20 C21 1.381(4)
C20 C25 1.390(4)
C21 C22 1.370(5)
C21 H21 0.9300
C22 C23 1.377(6)
C22 H22 0.9300
C23 C24 1.366(7)
C23 H23 0.9300
C24 C25 1.374(5)
C24 H24 0.9300
C25 H25 0.9300
C26 C27 1.380(4)
C26 C31 1.382(4)
C27 C28 1.373(5)
C27 H27 0.9300
C28 C29 1.364(5)
C28 H28 0.9300
C29 C30 1.384(5)
C29 C32 1.509(5)
C30 C31 1.370(5)
C30 H30 0.9300
C31 H31 0.9300
C32 H32A 0.9600
C32 H32B 0.9600
C32 H32C 0.9600

loop_
_geom_hbond_atom_site_label_D
_geom_hbond_atom_site_label_H
_geom_hbond_atom_site_label_A
_geom_hbond_distance_DH
_geom_hbond_distance_HA
_geom_hbond_distance_DA
_geom_hbond_angle_DHA
C2 H2 O1 0.93 2.35 2.846(4) 113.0

loop_
_geom_torsion_atom_site_label_1
_geom_torsion_atom_site_label_2
_geom_torsion_atom_site_label_3
_geom_torsion_atom_site_label_4
_geom_torsion
O2 S1 N1 C1 -175.07(18)
O1 S1 N1 C1 -45.7(2)
C26 S1 N1 C1 69.4(2)
O2 S1 N1 C8 57.8(2)
O1 S1 N1 C8 -172.89(18)
C26 S1 N1 C8 -57.7(2)
C8 N1 C1 C2 -175.0(3)
S1 N1 C1 C2 51.4(4)
C8 N1 C1 C6 3.4(3)
S1 N1 C1 C6 -130.2(2)
C6 C1 C2 C3 1.3(5)
N1 C1 C2 C3 179.5(3)
C1 C2 C3 C4 -1.1(6)
C2 C3 C4 C5 0.0(6)
C3 C4 C5 C6 0.8(6)
C4 C5 C6 C1 -0.6(5)
C4 C5 C6 C7 -177.4(3)
C2 C1 C6 C5 -0.5(4)
N1 C1 C6 C5 -179.0(3)
C2 C1 C6 C7 177.0(3)
N1 C1 C6 C7 -1.5(3)
C11 N2 C7 C8 -0.9(4)
C11 N2 C7 C6 174.5(3)
C5 C6 C7 N2 0.0(5)
C1 C6 C7 N2 -177.2(2)
C5 C6 C7 C8 176.1(3)
C1 C6 C7 C8 -1.1(3)
N2 C7 C8 C9 4.9(4)
C6 C7 C8 C9 -171.2(2)
N2 C7 C8 N1 179.3(2)
C6 C7 C8 N1 3.3(3)
C1 N1 C8 C7 -4.1(3)
S1 N1 C8 C7 127.5(2)
C1 N1 C8 C9 169.5(3)
S1 N1 C8 C9 -59.0(3)
C7 C8 C9 C10 -3.8(4)
N1 C8 C9 C10 -176.8(2)
C7 C8 C9 C20 171.9(2)
N1 C8 C9 C20 -1.0(4)
C8 C9 C10 C11 -0.5(4)
C20 C9 C10 C11 -176.4(2)
C8 C9 C10 C17 173.3(3)
C20 C9 C10 C17 -2.6(4)
C7 N2 C11 C10 -3.9(4)
C7 N2 C11 C12 178.4(2)
C9 C10 C11 N2 4.7(4)
C17 C10 C11 N2 -169.3(3)
C9 C10 C11 C12 -177.8(3)
C17 C10 C11 C12 8.2(4)
C15' C14 C15 C16 65(2)
C13 C14 C15 C16 170.6(11)
C15 C14 C15' C16' 21.1(17)
C13 C14 C15' C16' -71.3(14)
C9 C10 C17 C18 -91.3(4)
C11 C10 C17 C18 82.6(4)
C10 C17 C18 C19 -171.2(5)
C8 C9 C20 C21 -64.9(4)
C10 C9 C20 C21 110.7(3)
C8 C9 C20 C25 116.3(3)
C10 C9 C20 C25 -68.1(4)
C25 C20 C21 C22 -0.4(5)
C9 C20 C21 C22 -179.2(3)
C20 C21 C22 C23 -0.9(6)
C21 C22 C23 C24 1.5(7)
C22 C23 C24 C25 -0.9(7)
C23 C24 C25 C20 -0.4(6)
C21 C20 C25 C24 1.0(5)
C9 C20 C25 C24 179.8(3)
O2 S1 C26 C27 -16.5(3)
O1 S1 C26 C27 -149.7(3)
N1 S1 C26 C27 98.1(3)
O2 S1 C26 C31 165.7(2)
O1 S1 C26 C31 32.5(3)
N1 S1 C26 C31 -79.7(3)
C31 C26 C27 C28 -0.4(5)
S1 C26 C27 C28 -178.2(3)
C26 C27 C28 C29 -1.2(6)
C27 C28 C29 C30 2.2(7)
C27 C28 C29 C32 179.2(4)
C28 C29 C30 C31 -1.6(7)
C32 C29 C30 C31 -178.7(4)
C29 C30 C31 C26 0.1(6)
C27 C26 C31 C30 0.9(5)
S1 C26 C31 C30 178.7(3)
